data_7228762
loop_
_publ_author_name
'Zhu, Mei'
'Li, Yang'
'Jia, Lingjie'
'Zhang, Li'
'Zhang, Wei'

_publ_section_title
;
 Syntheses, crystal structures, and magnetic properties of cyclic dimer
 Ln2L2 complexes constructed from (3-pyridinylmethoxy)phenyl-substituted
 nitronyl nitroxide ligands
;
_journal_issue 59
_journal_name_full 'RSC Adv.'
_journal_page_first 36895
_journal_paper_doi 10.1039/C7RA06310E
_journal_volume 7
_journal_year 2017
_chemical_formula_moiety 'C68 H50 F36 Ho2 N6 O18'
_chemical_formula_sum 'C68 H50 F36 Ho2 N6 O18'
_chemical_formula_weight 2252.99
_space_group_crystal_system monoclinic
_space_group_IT_number 14
_space_group_name_Hall '-P 2ybc'
_space_group_name_H-M_alt 'P 1 21/c 1'
_symmetry_space_group_name_Hall '-P 2ybc'
_symmetry_space_group_name_H-M 'P 1 21/c 1'
_audit_creation_date 2017-07-04
_audit_creation_method
;
  Olex2 1.2
  (compiled Nov  5 2012 18:25:38, GUI svn.r4372)
;
_audit_update_record
;
2017-07-06 deposited with the CCDC.
2017-07-11 downloaded from the CCDC.
;
_cell_angle_alpha 90
_cell_angle_beta 124.08(2)
_cell_angle_gamma 90
_cell_formula_units_Z 2
_cell_length_a 13.372(3)
_cell_length_b 17.214(3)
_cell_length_c 22.022(7)
_cell_measurement_reflns_used 10812
_cell_measurement_temperature 113.1500
_cell_measurement_theta_max 27.9464
_cell_measurement_theta_min 1.6266
_cell_volume 4199(2)
_computing_cell_refinement 'CrystalClear (Rigaku Inc., 2008)'
_computing_data_collection 'CrystalClear (Rigaku Inc., 2008)'
_computing_data_reduction 'CrystalClear (Rigaku Inc., 2008)'
_computing_molecular_graphics
;
O. V. Dolomanov, L. J. Bourhis, R. J. Gildea, J. A. K. Howard and H. Puschmann,
OLEX2: a complete structure solution, refinement and analysis program.
J. Appl. Cryst. (2009). 42, 339-341.
;
_computing_publication_material
;
O. V. Dolomanov, L. J. Bourhis, R. J. Gildea, J. A. K. Howard and H. Puschmann,
OLEX2: a complete structure solution, refinement and analysis program.
J. Appl. Cryst. (2009). 42, 339-341.
;
_computing_structure_refinement
;
olex2.refine (L.J. Bourhis, O.V. Dolomanov, R.J. Gildea, J.A.K. Howard,
H. Puschmann, in preparation, 2011)
;
_computing_structure_solution
;
????
;
_diffrn_ambient_temperature 113.1500
_diffrn_detector_area_resol_mean 28.5714
_diffrn_measured_fraction_theta_full 99.1000
_diffrn_measured_fraction_theta_max 27.9464
_diffrn_measurement_details
;
scan:
    Number of images: 180
               Slice: -120.0000 - 60.0000
         Image width: 1.0000
            Exp time: 3.0000
       Rotation axis: Omega
               Omega: 0.0000
                 Chi: 45.0000
                 Phi: 0.0000
                 XTD: 49.9620
              2theta: -29.9203
scan:
    Number of images: 140
               Slice: -120.0000 - 20.0000
         Image width: 1.0000
            Exp time: 3.0000
       Rotation axis: Omega
               Omega: 0.0000
                 Chi: 45.0000
                 Phi: 90.0000
                 XTD: 49.9620
              2theta: -29.9203
scan:
    Number of images: 70
               Slice: -120.0000 - -50.0000
         Image width: 1.0000
            Exp time: 3.0000
       Rotation axis: Omega
               Omega: 0.0000
                 Chi: 45.0000
                 Phi: 180.0000
                 XTD: 49.9620
              2theta: -29.9203
;
_diffrn_measurement_device
;
Saturn70 (4x4 bin mode)
;
_diffrn_measurement_device_details
;
AFC10: Fixed Chi 2 circle
;
_diffrn_measurement_device_type 'Bruker P4'
_diffrn_measurement_method dtprofit.ref
_diffrn_orient_matrix_type d*Trek
_diffrn_orient_matrix_UB_11 0.0745
_diffrn_orient_matrix_UB_12 -0.0041
_diffrn_orient_matrix_UB_13 -0.0065
_diffrn_orient_matrix_UB_21 -0.0056
_diffrn_orient_matrix_UB_22 -0.0121
_diffrn_orient_matrix_UB_23 -0.0565
_diffrn_orient_matrix_UB_31 0.0050
_diffrn_orient_matrix_UB_32 0.0533
_diffrn_orient_matrix_UB_33 -0.0119
_diffrn_radiation_detector CCD
_diffrn_radiation_monochromator Confocal
_diffrn_radiation_type 'Mo K\a'
_diffrn_radiation_wavelength 0.710747
_diffrn_reflns_av_R_equivalents 0.0546
_diffrn_reflns_av_unetI/netI 0.0552
_diffrn_reflns_limit_h_max 17
_diffrn_reflns_limit_h_min -17
_diffrn_reflns_limit_k_max 22
_diffrn_reflns_limit_k_min -22
_diffrn_reflns_limit_l_max 29
_diffrn_reflns_limit_l_min -16
_diffrn_reflns_number 32959
_diffrn_reflns_theta_full 27.9729
_diffrn_reflns_theta_max 27.97
_diffrn_reflns_theta_min 1.63
_diffrn_source 'Rotating Anode'
_diffrn_source_current 16.0000
_diffrn_source_power 0.8000
_diffrn_source_voltage 50.0000
_exptl_absorpt_coefficient_mu 2.018
_exptl_absorpt_correction_T_max 1.0000
_exptl_absorpt_correction_T_min 0.6944
_exptl_absorpt_correction_type multi-scan
_exptl_absorpt_process_details sadabs
_exptl_crystal_colour blue
_exptl_crystal_colour_primary blue
_exptl_crystal_density_diffrn 1.7820
_exptl_crystal_description block
_exptl_crystal_F_000 2204.9587
_exptl_crystal_size_max 0.23
_exptl_crystal_size_mid 0.21
_exptl_crystal_size_min 0.2
_refine_diff_density_max 1.9934
_refine_diff_density_min -1.7964
_refine_diff_density_rms 0.2048
_refine_ls_d_res_high 0.7576
_refine_ls_d_res_low 12.5191
_refine_ls_goodness_of_fit_ref 1.0231
_refine_ls_hydrogen_treatment mixed
_refine_ls_matrix_type full
_refine_ls_number_constraints 41
_refine_ls_number_parameters 589
_refine_ls_number_reflns 10025
_refine_ls_number_restraints 0
_refine_ls_restrained_S_all 1.0231
_refine_ls_R_factor_all 0.0776
_refine_ls_R_factor_gt 0.0642
_refine_ls_shift/su_max 0.0007
_refine_ls_shift/su_mean 0.0000
_refine_ls_structure_factor_coef Fsqd
_refine_ls_weighting_details 'w=1/[\s^2^(Fo^2^)+(0.1P)^2^+15.0000P] where P=(Fo^2^+2Fc^2^)/3'
_refine_ls_weighting_scheme calc
_refine_ls_wR_factor_ref 0.1791
_reflns_Friedel_coverage 0.0
_reflns_limit_h_max 14
_reflns_limit_h_min -17
_reflns_limit_k_max 22
_reflns_limit_k_min 0
_reflns_limit_l_max 29
_reflns_limit_l_min 0
_reflns_number_gt 8328
_reflns_number_total 10025
_reflns_threshold_expression I>=2u(I)
_cod_data_source_file c7ra06310e2.cif
_cod_data_source_block Ho
_cod_depositor_comments
;
The following automatic conversions were performed:

'_exptl_absorpt_correction_type' value 'Multi-scan' changed to
'multi-scan' according to
/home/data/users/saulius/crontab/automatic-downloads/rss-feeds/RSC/lib/dictionaries/cif_core.dic
dictionary named 'cif_core.dic' version 2.4.2 from 2011-04-26.

Automatic conversion script
Id: cif_fix_values 4973 2017-02-22 13:04:09Z antanas 
;
_cod_database_code 7228762
_diffrn_number_total 10354
_olex2_refinement_description
;
1. Fixed Uiso
 At 1.2 times of:
  H23 of C23, H24 of C24, H26 of C26, H27 of C27, H3 of C3, H8 of C8, H13 of
  C13, H16 of C16, H17 of C17, H18 of C18, H20 of C20, {H21a,H21b} of C21
 At 1.5 times of:
  {H29a,H29b,H29c} of C29, {H30a,H30b,H30c} of C30, {H33a,H33b,H33c} of C33,
  {H34a,H34b,H34c} of C34
2.a Secondary CH2 refined with riding coordinates:
 C21(H21a,H21b)
2.b Aromatic/amide H refined with riding coordinates:
 C3(H3), C8(H8), C13(H13), C16(H16), C17(H17), C18(H18), C20(H20), C23(H23),
 C24(H24), C26(H26), C27(H27)
2.c Idealised Me refined as rotating group:
 C29(H29a,H29b,H29c), C30(H30a,H30b,H30c), C33(H33a,H33b,H33c), C34(H34a,H34b,
 H34c)
;

loop_
_space_group_symop_id
_space_group_symop_operation_xyz
1 x,y,z
2 -x,y+1/2,-z+1/2
3 -x,-y,-z
4 x,-y-1/2,z-1/2

loop_
_atom_site_label
_atom_site_type_symbol
_atom_site_fract_x
_atom_site_fract_y
_atom_site_fract_z
_atom_site_U_iso_or_equiv
_atom_site_adp_type
_atom_site_occupancy
_atom_site_refinement_flags_posn
Ho1 Ho 0.25615(2) 0.207640(14) -0.033129(14) 0.02928(11) Uani 1.000000 .
F1 F 0.3331(6) 0.0450(4) 0.1830(3) 0.0897(19) Uani 1.000000 .
F2 F 0.4611(5) 0.0216(4) 0.1558(4) 0.106(2) Uani 1.000000 .
F3 F 0.3276(5) -0.0631(3) 0.1302(3) 0.0821(17) Uani 1.000000 .
F4 F -0.0392(5) -0.0595(3) -0.1044(3) 0.0771(16) Uani 1.000000 .
F5 F -0.1234(4) 0.0524(3) -0.1439(3) 0.0709(15) Uani 1.000000 .
F6 F -0.0324(7) -0.0007(4) -0.1849(3) 0.097(2) Uani 1.000000 .
F7 F -0.0941(7) 0.2418(4) -0.2773(5) 0.179(5) Uani 1.000000 .
F8 F -0.1006(5) 0.3553(5) -0.2532(3) 0.120(3) Uani 1.000000 .
F9 F -0.0433(5) 0.3258(5) -0.3200(3) 0.103(2) Uani 1.000000 .
F10 F 0.3645(5) 0.4248(3) -0.1807(3) 0.0690(14) Uani 1.000000 .
F11 F 0.4955(4) 0.3824(4) -0.0768(3) 0.0733(16) Uani 1.000000 .
F12 F 0.4341(6) 0.3119(3) -0.1711(4) 0.086(2) Uani 1.000000 .
F13 F 0.6810(6) 0.1815(8) 0.0727(6) 0.188(6) Uani 1.000000 .
F14 F 0.6831(6) 0.1341(8) -0.0066(5) 0.166(5) Uani 1.000000 .
F15 F 0.6571(8) 0.0655(7) 0.0589(8) 0.194(6) Uani 1.000000 .
F16 F 0.3207(8) 0.1024(8) -0.2448(5) 0.179(5) Uani 1.000000 .
F17 F 0.2413(7) 0.0115(4) -0.2287(4) 0.114(2) Uani 1.000000 .
F18 F 0.1476(5) 0.1141(4) -0.2716(3) 0.098(2) Uani 1.000000 .
O1 O 0.3396(4) 0.2947(2) -0.0729(2) 0.0300(9) Uani 1.000000 .
O2 O 0.0948(4) 0.2665(2) -0.1398(2) 0.0335(9) Uani 1.000000 .
O3 O 0.0990(4) 0.1184(2) -0.0802(2) 0.0403(10) Uani 1.000000 .
O4 O 0.3005(4) 0.1226(2) 0.0602(2) 0.0391(10) Uani 1.000000 .
O5 O 0.2424(4) 0.1418(3) -0.1299(2) 0.0415(10) Uani 1.000000 .
O6 O 0.4449(4) 0.1545(3) 0.0081(2) 0.0399(10) Uani 1.000000 .
O7 O 0.6510(3) 0.4378(2) 0.0930(2) 0.0314(9) Uani 1.000000 .
O8 O 0.8397(4) 0.7206(2) -0.0068(2) 0.0336(9) Uani 1.000000 .
O9 O 1.1197(4) 0.5214(3) 0.0921(3) 0.0498(12) Uani 1.000000 .
N1 N 0.4159(5) 0.2758(3) 0.0851(3) 0.0310(10) Uani 1.000000 .
N2 N 0.9395(5) 0.6803(3) 0.0203(3) 0.0334(11) Uani 1.000000 .
N3 N 1.0732(5) 0.5877(3) 0.0686(3) 0.0367(11) Uani 1.000000 .
C1 C 0.3488(8) 0.0103(5) 0.1346(5) 0.062(2) Uani 1.000000 .
C2 C 0.2642(7) 0.0537(4) 0.0585(4) 0.0451(16) Uani 1.000000 .
C3 C 0.1636(7) 0.0151(4) 0.0024(4) 0.0494(17) Uani 1.000000 .
H3 H 0.1485(7) -0.0359(4) 0.0090(4) 0.059(2) Uiso 1.000000 R
C4 C 0.0852(7) 0.0526(4) -0.0638(4) 0.0474(16) Uani 1.000000 .
C5 C -0.0271(6) 0.0105(4) -0.1254(4) 0.0462(17) Uani 1.000000 .
C6 C -0.0388(6) 0.3059(4) -0.2617(4) 0.0443(16) Uani 1.000000 .
C7 C 0.0899(6) 0.2981(3) -0.1930(3) 0.0339(13) Uani 1.000000 .
C8 C 0.1838(6) 0.3275(4) -0.1959(3) 0.0391(14) Uani 1.000000 .
H8 H 0.1677(6) 0.3493(4) -0.2392(3) 0.0469(17) Uiso 1.000000 R
C9 C 0.3026(5) 0.3244(3) -0.1340(3) 0.0325(12) Uani 1.000000 .
C10 C 0.4003(6) 0.3595(4) -0.1408(4) 0.0420(15) Uani 1.000000 .
C11 C 0.2530(9) 0.0908(7) -0.2241(5) 0.071(3) Uani 1.000000 .
C12 C 0.3117(8) 0.1231(5) -0.1448(5) 0.058(2) Uani 1.000000 .
C13 C 0.4388(7) 0.1220(5) -0.0976(5) 0.062(2) Uani 1.000000 .
H13 H 0.4856(7) 0.1107(5) -0.1157(5) 0.075(3) Uiso 1.000000 R
C14 C 0.4919(7) 0.1377(5) -0.0250(5) 0.059(2) Uani 1.000000 .
C15 C 0.6342(10) 0.1320(9) 0.0284(6) 0.085(3) Uani 1.000000 .
C16 C 0.4102(6) 0.2754(4) 0.1446(4) 0.0376(13) Uani 1.000000 .
H16 H 0.3466(6) 0.2493(4) 0.1415(4) 0.0451(16) Uiso 1.000000 R
C17 C 0.4939(7) 0.3116(4) 0.2090(4) 0.0447(15) Uani 1.000000 .
H17 H 0.4869(7) 0.3108(4) 0.2487(4) 0.0537(19) Uiso 1.000000 R
C18 C 0.5902(6) 0.3499(4) 0.2137(4) 0.0402(14) Uani 1.000000 .
H18 H 0.6486(6) 0.3747(4) 0.2570(4) 0.0483(17) Uiso 1.000000 R
C19 C 0.5983(5) 0.3509(3) 0.1544(3) 0.0321(12) Uani 1.000000 .
C20 C 0.5084(5) 0.3126(3) 0.0911(3) 0.0301(12) Uani 1.000000 .
H20 H 0.5135(5) 0.3128(3) 0.0507(3) 0.0362(14) Uiso 1.000000 R
C21 C 0.6993(5) 0.3900(4) 0.1566(3) 0.0358(13) Uani 1.000000 .
H21a H 0.7532(5) 0.3514(4) 0.1577(3) 0.0429(16) Uiso 1.000000 R
H21b H 0.7450(5) 0.4215(4) 0.2005(3) 0.0429(16) Uiso 1.000000 R
C22 C 0.7314(5) 0.4772(3) 0.0849(3) 0.0308(12) Uani 1.000000 .
C23 C 0.8560(5) 0.4734(3) 0.1345(3) 0.0328(12) Uani 1.000000 .
H23 H 0.8898(5) 0.4424(3) 0.1761(3) 0.0394(15) Uiso 1.000000 R
C24 C 0.9291(5) 0.5168(3) 0.1209(3) 0.0349(13) Uani 1.000000 .
H24 H 1.0125(5) 0.5142(3) 0.1539(3) 0.0419(15) Uiso 1.000000 R
C25 C 0.8813(5) 0.5636(3) 0.0596(3) 0.0320(12) Uani 1.000000 .
C26 C 0.7545(5) 0.5658(3) 0.0095(3) 0.0332(12) Uani 1.000000 .
H26 H 0.7203(5) 0.5967(3) -0.0322(3) 0.0398(15) Uiso 1.000000 R
C27 C 0.6816(5) 0.5226(3) 0.0222(3) 0.0302(12) Uani 1.000000 .
H27 H 0.5983(5) 0.5238(3) -0.0114(3) 0.0362(14) Uiso 1.000000 R
C28 C 0.9603(5) 0.6099(3) 0.0487(3) 0.0312(12) Uani 1.000000 .
C29 C 0.9883(7) 0.6856(5) -0.0699(4) 0.0505(17) Uani 1.000000 .
H29a H 0.979(5) 0.6303(6) -0.0762(9) 0.076(3) Uiso 1.000000 GR
H29b H 0.912(3) 0.710(3) -0.1025(5) 0.076(3) Uiso 1.000000 GR
H29c H 1.045(3) 0.703(3) -0.0809(11) 0.076(3) Uiso 1.000000 GR
C30 C 1.0564(8) 0.7937(4) 0.0229(6) 0.058(2) Uani 1.000000 .
H30a H 0.987(3) 0.8210(4) -0.016(2) 0.086(3) Uiso 1.000000 GR
H30b H 1.069(6) 0.8066(7) 0.0691(17) 0.086(3) Uiso 1.000000 GR
H30c H 1.126(4) 0.8083(7) 0.024(4) 0.086(3) Uiso 1.000000 GR
C31 C 1.0359(6) 0.7067(3) 0.0099(4) 0.0386(14) Uani 1.000000 .
C32 C 1.1415(6) 0.6556(4) 0.0661(4) 0.0408(14) Uani 1.000000 .
C33 C 1.2124(8) 0.6896(5) 0.1432(5) 0.060(2) Uani 1.000000 .
H33a H 1.1573(8) 0.711(3) 0.1536(14) 0.090(3) Uiso 1.000000 GR
H33b H 1.259(4) 0.6494(9) 0.1780(6) 0.090(3) Uiso 1.000000 GR
H33c H 1.265(4) 0.730(3) 0.1465(11) 0.090(3) Uiso 1.000000 GR
C34 C 1.2248(7) 0.6288(5) 0.0441(5) 0.0523(19) Uani 1.000000 .
H34a H 1.283(3) 0.593(3) 0.0801(17) 0.078(3) Uiso 1.000000 GR
H34b H 1.1784(9) 0.603(3) -0.0027(15) 0.078(3) Uiso 1.000000 GR
H34c H 1.266(4) 0.6728(6) 0.041(3) 0.078(3) Uiso 1.000000 GR

loop_
_atom_site_aniso_label
_atom_site_aniso_U_11
_atom_site_aniso_U_22
_atom_site_aniso_U_33
_atom_site_aniso_U_12
_atom_site_aniso_U_13
_atom_site_aniso_U_23
Ho1 0.02949(16) 0.02581(15) 0.02641(16) -0.00460(9) 0.01190(12) 0.00034(9)
F1 0.094(4) 0.132(5) 0.031(2) -0.024(4) 0.028(3) -0.002(3)
F2 0.061(3) 0.108(5) 0.098(5) 0.004(3) 0.012(3) 0.042(4)
F3 0.097(4) 0.062(3) 0.068(3) 0.014(3) 0.035(3) 0.032(3)
F4 0.094(4) 0.051(3) 0.070(3) -0.012(3) 0.036(3) 0.009(2)
F5 0.042(2) 0.057(3) 0.082(4) -0.005(2) 0.015(2) -0.010(3)
F6 0.134(6) 0.097(4) 0.051(3) 0.002(4) 0.047(4) -0.003(3)
F7 0.108(5) 0.092(5) 0.125(6) -0.066(4) -0.065(5) 0.036(5)
F8 0.047(3) 0.213(9) 0.059(3) 0.057(4) 0.004(3) -0.019(4)
F9 0.050(3) 0.201(7) 0.031(2) 0.008(4) 0.007(2) 0.027(4)
F10 0.078(3) 0.057(3) 0.086(4) -0.014(2) 0.054(3) 0.016(3)
F11 0.048(2) 0.115(4) 0.052(3) -0.037(3) 0.024(2) -0.004(3)
F12 0.105(4) 0.069(3) 0.148(6) -0.026(3) 0.109(5) -0.034(4)
F13 0.044(4) 0.305(15) 0.135(8) -0.037(6) 0.001(4) -0.109(9)
F14 0.055(4) 0.324(15) 0.105(6) 0.014(6) 0.035(4) -0.007(8)
F15 0.099(6) 0.211(11) 0.276(14) 0.075(7) 0.108(8) 0.163(11)
F16 0.111(6) 0.339(16) 0.111(6) -0.098(8) 0.077(6) -0.076(8)
F17 0.121(6) 0.101(5) 0.084(5) -0.012(4) 0.035(4) -0.023(4)
F18 0.071(4) 0.114(5) 0.051(3) 0.010(3) -0.001(3) -0.001(3)
O1 0.030(2) 0.031(2) 0.026(2) -0.0054(15) 0.0133(17) -0.0014(15)
O2 0.028(2) 0.033(2) 0.032(2) -0.0050(16) 0.0124(17) 0.0002(17)
O3 0.044(2) 0.028(2) 0.036(2) -0.0137(18) 0.015(2) -0.0001(18)
O4 0.046(2) 0.030(2) 0.035(2) -0.0010(18) 0.019(2) 0.0087(18)
O5 0.036(2) 0.047(3) 0.033(2) 0.005(2) 0.015(2) -0.007(2)
O6 0.032(2) 0.047(3) 0.031(2) 0.0008(19) 0.0121(19) -0.0044(19)
O7 0.0293(19) 0.0288(19) 0.030(2) -0.0023(15) 0.0128(17) 0.0050(16)
O8 0.036(2) 0.0244(18) 0.037(2) 0.0009(16) 0.0178(19) 0.0043(16)
O9 0.044(3) 0.037(2) 0.068(3) 0.005(2) 0.031(3) 0.007(2)
N1 0.035(3) 0.027(2) 0.027(2) -0.0030(19) 0.015(2) 0.0002(19)
N2 0.034(3) 0.029(2) 0.039(3) -0.004(2) 0.021(2) -0.002(2)
N3 0.031(2) 0.031(2) 0.044(3) -0.002(2) 0.019(2) -0.001(2)
C1 0.052(5) 0.062(5) 0.068(6) -0.010(4) 0.032(4) -0.002(4)
C2 0.047(4) 0.044(4) 0.041(4) 0.001(3) 0.023(3) 0.005(3)
C3 0.054(4) 0.032(3) 0.055(4) -0.004(3) 0.027(4) 0.004(3)
C4 0.049(4) 0.042(4) 0.046(4) 0.000(3) 0.024(3) 0.002(3)
C5 0.045(4) 0.030(3) 0.050(4) -0.012(3) 0.019(3) -0.007(3)
C6 0.033(3) 0.041(3) 0.039(4) -0.008(3) 0.008(3) 0.006(3)
C7 0.037(3) 0.028(3) 0.029(3) -0.002(2) 0.014(3) -0.003(2)
C8 0.037(3) 0.047(4) 0.023(3) -0.006(3) 0.010(3) 0.006(2)
C9 0.034(3) 0.030(3) 0.030(3) -0.006(2) 0.016(2) -0.006(2)
C10 0.044(4) 0.051(4) 0.038(3) -0.007(3) 0.027(3) -0.002(3)
C11 0.068(6) 0.095(7) 0.050(5) 0.003(5) 0.033(5) -0.032(5)
C12 0.054(4) 0.047(4) 0.053(5) -0.010(4) 0.017(4) -0.010(4)
C13 0.044(4) 0.075(6) 0.058(5) 0.001(4) 0.023(4) -0.016(4)
C14 0.044(4) 0.057(5) 0.054(5) -0.003(3) 0.015(4) -0.005(4)
C15 0.057(6) 0.130(10) 0.068(6) 0.016(6) 0.036(5) -0.012(7)
C16 0.040(3) 0.037(3) 0.036(3) -0.003(3) 0.021(3) 0.002(3)
C17 0.049(4) 0.057(4) 0.030(3) -0.003(3) 0.024(3) -0.001(3)
C18 0.041(3) 0.043(3) 0.030(3) -0.006(3) 0.016(3) -0.006(3)
C19 0.037(3) 0.024(2) 0.028(3) -0.002(2) 0.014(2) 0.003(2)
C20 0.034(3) 0.029(3) 0.027(3) -0.003(2) 0.017(2) 0.003(2)
C21 0.034(3) 0.035(3) 0.026(3) -0.004(2) 0.009(2) 0.005(2)
C22 0.028(3) 0.026(3) 0.034(3) -0.003(2) 0.015(2) -0.004(2)
C23 0.035(3) 0.025(3) 0.032(3) -0.001(2) 0.014(2) 0.004(2)
C24 0.029(3) 0.030(3) 0.037(3) -0.000(2) 0.014(3) -0.000(2)
C25 0.033(3) 0.024(2) 0.038(3) 0.001(2) 0.019(3) 0.001(2)
C26 0.037(3) 0.023(2) 0.031(3) 0.002(2) 0.015(3) 0.001(2)
C27 0.023(2) 0.022(2) 0.032(3) 0.0003(19) 0.007(2) -0.000(2)
C28 0.032(3) 0.025(2) 0.034(3) -0.004(2) 0.016(2) -0.003(2)
C29 0.059(5) 0.055(4) 0.050(4) -0.004(4) 0.038(4) 0.000(3)
C30 0.060(5) 0.032(3) 0.099(7) -0.012(3) 0.056(5) -0.008(4)
C31 0.043(4) 0.032(3) 0.049(4) -0.012(2) 0.031(3) -0.009(3)
C32 0.038(3) 0.035(3) 0.049(4) -0.009(3) 0.024(3) -0.007(3)
C33 0.050(4) 0.064(5) 0.059(5) -0.016(4) 0.027(4) -0.026(4)
C34 0.047(4) 0.051(4) 0.075(5) -0.009(3) 0.044(4) -0.013(4)

loop_
_atom_type_symbol
_atom_type_scat_dispersion_real
_atom_type_scat_dispersion_imag
_atom_type_scat_source
_atom_type_scat_dispersion_source
C 0.00330 0.00160 'Custom 4-Gaussian' custom
F 0.01710 0.01030 'Custom 4-Gaussian' custom
H 0.00000 0.00000 'Custom 4-Gaussian' custom
O 0.01060 0.00600 'Custom 4-Gaussian' custom
N 0.00610 0.00330 'Custom 4-Gaussian' custom
Ho -0.21750 4.67830 'Custom 4-Gaussian' custom

loop_
_geom_angle_atom_site_label_1
_geom_angle_atom_site_label_2
_geom_angle_atom_site_label_3
_geom_angle
_geom_angle_site_symmetry_1
_geom_angle_site_symmetry_3
O2 Ho1 O1 73.15(14) . .
O3 Ho1 O1 140.03(15) . .
O3 Ho1 O2 75.23(15) . .
O4 Ho1 O1 143.90(15) . .
O4 Ho1 O2 142.71(15) . .
O4 Ho1 O3 72.28(15) . .
O5 Ho1 O1 77.10(16) . .
O5 Ho1 O2 74.80(16) . .
O5 Ho1 O3 71.48(17) . .
O5 Ho1 O4 110.76(17) . .
O6 Ho1 O1 75.86(16) . .
O6 Ho1 O2 138.09(16) . .
O6 Ho1 O3 115.07(16) . .
O6 Ho1 O4 73.96(17) . .
O6 Ho1 O5 71.29(15) . .
O8 Ho1 O1 106.82(15) 3_665 .
O8 Ho1 O2 75.67(15) 3_665 .
O8 Ho1 O3 88.12(16) 3_665 .
O8 Ho1 O4 85.39(16) 3_665 .
O8 Ho1 O5 147.49(15) 3_665 .
O8 Ho1 O6 141.22(15) 3_665 .
N1 Ho1 O1 77.43(15) . .
N1 Ho1 O2 126.72(16) . .
N1 Ho1 O3 142.23(16) . .
N1 Ho1 O4 74.48(16) . .
N1 Ho1 O5 138.68(17) . .
N1 Ho1 O6 71.27(16) . .
N1 Ho1 O8 71.73(16) . 3_665
C9 O1 Ho1 133.4(4) . .
C7 O2 Ho1 131.0(4) . .
C4 O3 Ho1 136.2(5) . .
C2 O4 Ho1 131.2(4) . .
C12 O5 Ho1 135.4(5) . .
C14 O6 Ho1 131.2(5) . .
C22 O7 C21 117.3(4) . .
N2 O8 Ho1 139.3(4) . 3_665
C16 N1 Ho1 121.2(4) . .
C20 N1 Ho1 121.4(4) . .
C20 N1 C16 117.4(5) . .
C28 N2 O8 126.2(5) . .
C31 N2 O8 120.8(5) . .
C31 N2 C28 112.3(5) . .
C28 N3 O9 125.8(5) . .
C32 N3 O9 123.1(5) . .
C32 N3 C28 110.8(5) . .
F2 C1 F1 108.1(8) . .
F3 C1 F1 111.9(8) . .
F3 C1 F2 109.3(8) . .
C2 C1 F1 107.1(7) . .
C2 C1 F2 107.5(7) . .
C2 C1 F3 112.7(7) . .
C1 C2 O4 111.9(6) . .
C3 C2 O4 129.5(7) . .
C3 C2 C1 118.6(6) . .
H3 C3 C2 120.0(4) . .
C4 C3 C2 119.9(7) . .
C4 C3 H3 120.0(4) . .
C3 C4 O3 125.8(7) . .
C5 C4 O3 114.2(6) . .
C5 C4 C3 120.0(6) . .
F5 C5 F4 108.3(6) . .
F6 C5 F4 105.6(6) . .
F6 C5 F5 106.2(7) . .
C4 C5 F4 111.7(6) . .
C4 C5 F5 108.5(6) . .
C4 C5 F6 116.1(7) . .
F8 C6 F7 107.1(9) . .
F9 C6 F7 105.5(8) . .
F9 C6 F8 107.2(7) . .
C7 C6 F7 110.7(6) . .
C7 C6 F8 112.1(6) . .
C7 C6 F9 113.8(6) . .
C6 C7 O2 113.6(6) . .
C8 C7 O2 128.6(6) . .
C8 C7 C6 117.9(6) . .
H8 C8 C7 119.9(4) . .
C9 C8 C7 120.2(6) . .
C9 C8 H8 119.9(4) . .
C8 C9 O1 127.7(6) . .
C10 C9 O1 115.1(5) . .
C10 C9 C8 117.2(6) . .
F11 C10 F10 103.0(6) . .
F12 C10 F10 107.1(6) . .
F12 C10 F11 109.5(6) . .
C9 C10 F10 112.8(6) . .
C9 C10 F11 112.4(5) . .
C9 C10 F12 111.7(6) . .
F17 C11 F16 102.2(10) . .
F18 C11 F16 110.6(11) . .
F18 C11 F17 103.1(9) . .
C12 C11 F16 110.0(9) . .
C12 C11 F17 113.7(9) . .
C12 C11 F18 116.2(8) . .
C11 C12 O5 115.2(7) . .
C13 C12 O5 127.1(8) . .
C13 C12 C11 117.5(8) . .
H13 C13 C12 120.6(5) . .
C14 C13 C12 118.8(8) . .
C14 C13 H13 120.6(5) . .
C13 C14 O6 129.5(8) . .
C15 C14 O6 112.0(7) . .
C15 C14 C13 118.5(8) . .
F14 C15 F13 105.6(13) . .
F15 C15 F13 110.7(13) . .
F15 C15 F14 107.1(12) . .
C14 C15 F13 115.5(10) . .
C14 C15 F14 111.4(9) . .
C14 C15 F15 106.3(11) . .
H16 C16 N1 118.5(4) . .
C17 C16 N1 122.9(6) . .
C17 C16 H16 118.5(4) . .
H17 C17 C16 120.8(4) . .
C18 C17 C16 118.4(6) . .
C18 C17 H17 120.8(4) . .
H18 C18 C17 120.1(4) . .
C19 C18 C17 119.8(6) . .
C19 C18 H18 120.1(4) . .
C20 C19 C18 117.6(6) . .
C21 C19 C18 122.0(6) . .
C21 C19 C20 120.3(6) . .
C19 C20 N1 123.8(6) . .
H20 C20 N1 118.1(3) . .
H20 C20 C19 118.1(4) . .
C19 C21 O7 109.0(5) . .
H21a C21 O7 109.9(3) . .
H21a C21 C19 109.9(3) . .
H21b C21 O7 109.9(3) . .
H21b C21 C19 109.9(3) . .
H21b C21 H21a 108.3 . .
C23 C22 O7 123.9(5) . .
C27 C22 O7 115.9(5) . .
C27 C22 C23 120.2(5) . .
H23 C23 C22 120.5(3) . .
C24 C23 C22 118.9(5) . .
C24 C23 H23 120.5(3) . .
H24 C24 C23 119.1(3) . .
C25 C24 C23 121.8(5) . .
C25 C24 H24 119.1(3) . .
C26 C25 C24 118.3(6) . .
C28 C25 C24 120.1(5) . .
C28 C25 C26 121.6(5) . .
H26 C26 C25 119.9(4) . .
C27 C26 C25 120.3(5) . .
C27 C26 H26 119.9(3) . .
C26 C27 C22 120.5(5) . .
H27 C27 C22 119.7(3) . .
H27 C27 C26 119.7(3) . .
N3 C28 N2 108.1(5) . .
C25 C28 N2 127.2(5) . .
C25 C28 N3 124.7(5) . .
H29b C29 H29a 109.5 . .
H29c C29 H29a 109.5 . .
H29c C29 H29b 109.5 . .
C31 C29 H29a 109.5 . .
C31 C29 H29b 109.5 . .
C31 C29 H29c 109.5 . .
H30b C30 H30a 109.5 . .
H30c C30 H30a 109.5 . .
H30c C30 H30b 109.5 . .
C31 C30 H30a 109.5 . .
C31 C30 H30b 109.5 . .
C31 C30 H30c 109.5 . .
C29 C31 N2 105.2(5) . .
C30 C31 N2 110.4(6) . .
C30 C31 C29 111.3(7) . .
C32 C31 N2 100.7(5) . .
C32 C31 C29 113.0(6) . .
C32 C31 C30 115.2(6) . .
C31 C32 N3 99.9(5) . .
C33 C32 N3 105.6(6) . .
C33 C32 C31 113.4(6) . .
C34 C32 N3 110.3(5) . .
C34 C32 C31 115.3(6) . .
C34 C32 C33 111.4(6) . .
H33a C33 C32 109.5 . .
H33b C33 C32 109.5 . .
H33b C33 H33a 109.5 . .
H33c C33 C32 109.5 . .
H33c C33 H33a 109.5 . .
H33c C33 H33b 109.5 . .
H34a C34 C32 109.5 . .
H34b C34 C32 109.5 . .
H34b C34 H34a 109.5 . .
H34c C34 C32 109.5 . .
H34c C34 H34a 109.5 . .
H34c C34 H34b 109.5 . .

loop_
_geom_bond_atom_site_label_1
_geom_bond_atom_site_label_2
_geom_bond_distance
_geom_bond_site_symmetry_2
Ho1 O1 2.313(4) .
Ho1 O2 2.349(4) .
Ho1 O3 2.326(4) .
Ho1 O4 2.313(4) .
Ho1 O5 2.328(5) .
Ho1 O6 2.338(4) .
Ho1 O8 2.282(4) 3_665
Ho1 N1 2.547(5) .
F1 C1 1.336(11) .
F2 C1 1.315(10) .
F3 C1 1.286(10) .
F4 C5 1.333(8) .
F5 C5 1.324(9) .
F6 C5 1.287(9) .
F7 C6 1.264(9) .
F8 C6 1.272(10) .
F9 C6 1.297(9) .
F10 C10 1.339(8) .
F11 C10 1.323(8) .
F12 C10 1.289(9) .
F13 C15 1.176(15) .
F14 C15 1.261(13) .
F15 C15 1.276(16) .
F16 C11 1.236(12) .
F17 C11 1.370(13) .
F18 C11 1.261(11) .
O1 C9 1.253(7) .
O2 C7 1.261(8) .
O3 C4 1.233(8) .
O4 C2 1.275(8) .
O5 C12 1.188(10) .
O6 C14 1.233(10) .
O7 C21 1.429(7) .
O7 C22 1.365(7) .
O8 N2 1.314(7) .
O9 N3 1.263(7) .
N1 C16 1.353(8) .
N1 C20 1.329(8) .
N2 C28 1.320(7) .
N2 C31 1.501(8) .
N3 C28 1.369(8) .
N3 C32 1.504(8) .
C1 C2 1.588(12) .
C2 C3 1.384(10) .
C3 H3 0.9300 .
C3 C4 1.388(10) .
C4 C5 1.529(10) .
C6 C7 1.533(9) .
C7 C8 1.387(9) .
C8 H8 0.9300 .
C8 C9 1.400(8) .
C9 C10 1.521(9) .
C11 C12 1.561(11) .
C12 C13 1.411(11) .
C13 H13 0.9300 .
C13 C14 1.365(12) .
C14 C15 1.582(13) .
C16 H16 0.9300 .
C16 C17 1.370(9) .
C17 H17 0.9300 .
C17 C18 1.398(10) .
C18 H18 0.9300 .
C18 C19 1.369(9) .
C19 C20 1.394(8) .
C19 C21 1.486(9) .
C20 H20 0.9300 .
C21 H21a 0.9700 .
C21 H21b 0.9700 .
C22 C23 1.391(8) .
C22 C27 1.390(8) .
C23 H23 0.9300 .
C23 C24 1.390(9) .
C24 H24 0.9300 .
C24 C25 1.383(8) .
C25 C26 1.413(8) .
C25 C28 1.447(8) .
C26 H26 0.9300 .
C26 C27 1.374(9) .
C27 H27 0.9300 .
C29 H29a 0.9600 .
C29 H29b 0.9600 .
C29 H29c 0.9600 .
C29 C31 1.540(10) .
C30 H30a 0.9600 .
C30 H30b 0.9600 .
C30 H30c 0.9600 .
C30 C31 1.521(8) .
C31 C32 1.530(10) .
C32 C33 1.523(10) .
C32 C34 1.514(10) .
C33 H33a 0.9600 .
C33 H33b 0.9600 .
C33 H33c 0.9600 .
C34 H34a 0.9600 .
C34 H34b 0.9600 .
C34 H34c 0.9600 .
